data_7010850
loop_
_publ_author_name
'Su, Xun-Cheng'
'Zhu, Shourong'
'Lin, Hua-Kuan'
'Leng, Xue-Bing'
'Chen, Yun-Ti'

_publ_section_title
;
 Engineering of non-interpenetrating 3-D and 2-D networks and guest
 adsorption based on 4,4\^a&#x20AC;&#x00B2;-di(3-methyl)pyridyl sulfide
 copper(ii) complexes
;
_journal_issue 21
_journal_name_full 'Journal of the Chemical Society, Dalton Transactions'
_journal_page_first 3163
_journal_paper_doi 10.1039/b104515f
_journal_year 2001
_chemical_formula_sum 'C24.5 H26 Cl Cu N4 O4.5 S3'
_chemical_formula_weight 643.66
_chemical_name_systematic
; 
? 
;
_space_group_IT_number 15
_symmetry_cell_setting monoclinic
_symmetry_space_group_name_Hall '-C 2yc'
_symmetry_space_group_name_H-M 'C 1 2/c 1'
_atom_sites_solution_hydrogens geom
_atom_sites_solution_primary direct
_atom_sites_solution_secondary difmap
_audit_creation_method SHELXL-97
_cell_angle_alpha 90.00
_cell_angle_beta 121.106(2)
_cell_angle_gamma 90.00
_cell_formula_units_Z 4
_cell_length_a 18.698(2)
_cell_length_b 14.3969(18)
_cell_length_c 12.9711(16)
_cell_measurement_temperature 298(2)
_cell_volume 2989.7(6)
_computing_cell_refinement 'Bruker SMART'
_computing_data_collection 'Bruker SMART'
_computing_data_reduction 'Bruker SHELXTL'
_computing_molecular_graphics 'Bruker SHELXTL'
_computing_publication_material 'Bruker SHELXTL'
_computing_structure_refinement 'SHELXL-97 (Sheldrick, 1997)'
_computing_structure_solution 'SHELXS-97 (Sheldrick, 1990)'
_diffrn_ambient_temperature 298(2)
_diffrn_measured_fraction_theta_full 1.000
_diffrn_measured_fraction_theta_max 1.000
_diffrn_measurement_device_type 'CCD area detector'
_diffrn_measurement_method 'phi and omega scans'
_diffrn_radiation_monochromator graphite
_diffrn_radiation_source 'fine-focus sealed tube'
_diffrn_radiation_type MoK\a
_diffrn_radiation_wavelength 0.71073
_diffrn_reflns_av_R_equivalents 0.0223
_diffrn_reflns_av_sigmaI/netI 0.0217
_diffrn_reflns_limit_h_max 14
_diffrn_reflns_limit_h_min -22
_diffrn_reflns_limit_k_max 12
_diffrn_reflns_limit_k_min -17
_diffrn_reflns_limit_l_max 15
_diffrn_reflns_limit_l_min -15
_diffrn_reflns_number 6117
_diffrn_reflns_theta_full 25.03
_diffrn_reflns_theta_max 25.03
_diffrn_reflns_theta_min 1.90
_exptl_absorpt_coefficient_mu 1.067
_exptl_absorpt_correction_type none
_exptl_crystal_density_diffrn 1.430
_exptl_crystal_density_method 'not measured'
_exptl_crystal_F_000 1324
_exptl_crystal_size_max 0.15
_exptl_crystal_size_mid 0.25
_exptl_crystal_size_min 0.30
_refine_diff_density_max 0.605
_refine_diff_density_min -0.288
_refine_diff_density_rms 0.083
_refine_ls_extinction_method none
_refine_ls_goodness_of_fit_ref 1.098
_refine_ls_hydrogen_treatment mixed
_refine_ls_matrix_type full
_refine_ls_number_parameters 197
_refine_ls_number_reflns 2637
_refine_ls_number_restraints 0
_refine_ls_restrained_S_all 1.098
_refine_ls_R_factor_all 0.0477
_refine_ls_R_factor_gt 0.0415
_refine_ls_shift/su_max 0.011
_refine_ls_shift/su_mean 0.001
_refine_ls_structure_factor_coef Fsqd
_refine_ls_weighting_details 'calc w=1/[\s^2^(Fo^2^)+(0.0807P)^2^+3.7342P] where P=(Fo^2^+2Fc^2^)/3'
_refine_ls_weighting_scheme calc
_refine_ls_wR_factor_gt 0.1256
_refine_ls_wR_factor_ref 0.1319
_reflns_number_gt 2279
_reflns_number_total 2637
_reflns_threshold_expression >2sigma(I)
_cod_data_source_file b104515f.txt
_cod_data_source_block 000605b
_cod_depositor_comments
;
The following automatic conversions were performed:
'_symmetry_cell_setting' value 'Monoclinic' changed to 'monoclinic'
according to '/home/saulius/struct/CIF-dictionaries/cif_core.dic'
dictionary named 'cif_core.dic' version 2.4.1 from 2010-06-29.

Automatic conversion script
Id: cif_fix_enum 1527 2010-12-29 10:47:43Z saulius 
;
_cod_original_sg_symbol_H-M C2/c
_cod_original_formula_sum 'C24.50 H26 Cl Cu N4 O4.50 S3'
_cod_database_code 7010850

loop_
_symmetry_equiv_pos_as_xyz
'x, y, z'
'-x, y, -z+1/2'
'x+1/2, y+1/2, z'
'-x+1/2, y+1/2, -z+1/2'
'-x, -y, -z'
'x, -y, z-1/2'
'-x+1/2, -y+1/2, -z'
'x+1/2, -y+1/2, z-1/2'

loop_
_atom_site_label
_atom_site_type_symbol
_atom_site_fract_x
_atom_site_fract_y
_atom_site_fract_z
_atom_site_U_iso_or_equiv
_atom_site_adp_type
_atom_site_occupancy
_atom_site_symmetry_multiplicity
_atom_site_calc_flag
_atom_site_refinement_flags
_atom_site_disorder_assembly
_atom_site_disorder_group
Cu1 Cu 0.0000 0.0000 0.0000 0.0330(2) Uani 1 2 d S . .
S1 S 0.0000 0.14667(8) 0.2500 0.0438(3) Uani 1 2 d S . .
O1 O 0.00797(14) 0.08864(18) 0.16480(19) 0.0464(6) Uani 1 1 d . . .
O2 O 0.0760(3) 0.2017(3) 0.3163(4) 0.136(2) Uani 1 1 d . . .
S2 S 0.37658(5) 0.13400(7) 0.14214(9) 0.0504(3) Uani 1 1 d . . .
N1 N 0.12059(14) 0.03856(18) 0.0594(2) 0.0330(5) Uani 1 1 d . . .
N2 N 0.45637(14) 0.38360(17) 0.3924(2) 0.0333(5) Uani 1 1 d . . .
C1 C 0.15882(18) 0.1093(2) 0.1364(3) 0.0373(7) Uani 1 1 d . . .
H1A H 0.1314 0.1381 0.1705 0.045 Uiso 1 1 calc R . .
C2 C 0.23708(19) 0.1412(2) 0.1670(3) 0.0395(7) Uani 1 1 d . . .
H2A H 0.2616 0.1904 0.2205 0.047 Uiso 1 1 calc R . .
C3 C 0.27855(17) 0.0986(2) 0.1168(3) 0.0337(6) Uani 1 1 d . . .
C4 C 0.24032(19) 0.0235(2) 0.0379(3) 0.0364(7) Uani 1 1 d . . .
C5 C 0.1624(2) -0.0033(2) 0.0140(3) 0.0362(7) Uani 1 1 d . . .
H5A H 0.1371 -0.0537 -0.0371 0.043 Uiso 1 1 calc R . .
C6 C 0.2806(3) -0.0254(3) -0.0221(4) 0.0600(11) Uani 1 1 d . . .
H6A H 0.2447 -0.0744 -0.0724 0.090 Uiso 1 1 calc R . .
H6B H 0.3333 -0.0511 0.0382 0.090 Uiso 1 1 calc R . .
H6C H 0.2896 0.0181 -0.0704 0.090 Uiso 1 1 calc R . .
C7 C 0.40309(17) 0.2294(2) 0.2428(3) 0.0369(7) Uani 1 1 d . . .
C8 C 0.43987(19) 0.2166(2) 0.3666(3) 0.0396(7) Uani 1 1 d . . .
C9 C 0.46525(19) 0.2977(2) 0.4362(3) 0.0385(7) Uani 1 1 d . . .
H9A H 0.4901 0.2912 0.5191 0.046 Uiso 1 1 calc R . .
C10 C 0.41922(19) 0.3935(2) 0.2731(3) 0.0415(7) Uani 1 1 d . . .
H10A H 0.4113 0.4529 0.2408 0.050 Uiso 1 1 calc R . .
C11 C 0.3923(2) 0.3181(2) 0.1967(3) 0.0426(7) Uani 1 1 d . . .
H11A H 0.3669 0.3270 0.1141 0.051 Uiso 1 1 calc R . .
C12 C 0.4522(3) 0.1242(3) 0.4252(4) 0.0613(10) Uani 1 1 d . . .
H12A H 0.4789 0.1322 0.5107 0.092 Uiso 1 1 calc R . .
H12B H 0.4867 0.0862 0.4075 0.092 Uiso 1 1 calc R . .
H12C H 0.3990 0.0946 0.3951 0.092 Uiso 1 1 calc R . .
Cl2 Cl 0.2876(8) 0.2652(6) 0.4292(10) 0.147(3) Uani 0.25 1 d P . .
O3 O 0.5000 -0.0938(9) 0.2500 0.223(12) Uani 0.50 2 d SP . .
Cl1 Cl 0.1531(11) 0.3534(10) 0.2326(11) 0.228(7) Uani 0.25 1 d P . .
C13 C 0.2031(17) 0.284(2) 0.332(3) 0.143(15) Uani 0.25 1 d P . .

loop_
_atom_site_aniso_label
_atom_site_aniso_U_11
_atom_site_aniso_U_22
_atom_site_aniso_U_33
_atom_site_aniso_U_23
_atom_site_aniso_U_13
_atom_site_aniso_U_12
Cu1 0.0225(3) 0.0359(3) 0.0360(3) 0.0092(2) 0.0120(2) -0.00183(18)
S1 0.0668(8) 0.0334(6) 0.0461(6) 0.000 0.0398(6) 0.000
O1 0.0468(13) 0.0630(15) 0.0377(11) -0.0068(10) 0.0278(10) -0.0010(11)
O2 0.196(5) 0.132(4) 0.124(3) -0.074(3) 0.114(3) -0.125(4)
S2 0.0390(4) 0.0591(6) 0.0679(6) -0.0329(4) 0.0381(4) -0.0208(4)
N1 0.0274(12) 0.0364(13) 0.0344(12) 0.0025(10) 0.0155(10) -0.0033(10)
N2 0.0263(12) 0.0375(14) 0.0351(13) -0.0044(10) 0.0151(10) -0.0004(10)
C1 0.0287(14) 0.0459(17) 0.0409(16) -0.0064(14) 0.0205(13) -0.0034(13)
C2 0.0323(15) 0.0452(18) 0.0436(16) -0.0159(14) 0.0214(13) -0.0093(13)
C3 0.0267(13) 0.0398(16) 0.0367(15) -0.0055(12) 0.0177(12) -0.0049(12)
C4 0.0337(15) 0.0373(16) 0.0421(16) -0.0077(13) 0.0222(14) -0.0038(13)
C5 0.0331(16) 0.0337(16) 0.0388(16) -0.0055(12) 0.0164(14) -0.0066(11)
C6 0.054(2) 0.064(2) 0.077(3) -0.036(2) 0.044(2) -0.0157(19)
C7 0.0255(14) 0.0458(18) 0.0446(16) -0.0151(14) 0.0218(13) -0.0116(12)
C8 0.0360(16) 0.0428(17) 0.0487(17) -0.0051(14) 0.0280(14) -0.0079(13)
C9 0.0382(16) 0.0447(18) 0.0363(16) -0.0048(13) 0.0218(14) -0.0034(14)
C10 0.0392(16) 0.0407(17) 0.0364(15) -0.0003(13) 0.0137(13) 0.0008(14)
C11 0.0381(16) 0.0508(19) 0.0334(15) -0.0062(14) 0.0147(13) -0.0046(14)
C12 0.079(3) 0.045(2) 0.071(3) 0.0018(18) 0.047(2) -0.0102(19)
Cl2 0.211(10) 0.107(5) 0.199(9) -0.040(6) 0.160(9) -0.027(6)
O3 0.37(3) 0.050(7) 0.098(9) 0.000 0.011(13) 0.000
Cl1 0.285(17) 0.173(11) 0.148(9) -0.057(8) 0.056(10) 0.002(11)
C13 0.083(16) 0.16(3) 0.21(3) -0.15(3) 0.09(2) -0.055(17)

loop_
_atom_type_symbol
_atom_type_description
_atom_type_scat_dispersion_real
_atom_type_scat_dispersion_imag
_atom_type_scat_source
C C 0.0033 0.0016 'International Tables Vol C Tables 4.2.6.8 and 6.1.1.4'
H H 0.0000 0.0000 'International Tables Vol C Tables 4.2.6.8 and 6.1.1.4'
N N 0.0061 0.0033 'International Tables Vol C Tables 4.2.6.8 and 6.1.1.4'
O O 0.0106 0.0060 'International Tables Vol C Tables 4.2.6.8 and 6.1.1.4'
S S 0.1246 0.1234 'International Tables Vol C Tables 4.2.6.8 and 6.1.1.4'
Cu Cu 0.3201 1.2651 'International Tables Vol C Tables 4.2.6.8 and 6.1.1.4'
Cl Cl 0.1484 0.1585 'International Tables Vol C Tables 4.2.6.8 and 6.1.1.4'

loop_
_geom_angle_atom_site_label_1
_geom_angle_atom_site_label_2
_geom_angle_atom_site_label_3
_geom_angle
_geom_angle_site_symmetry_1
_geom_angle_site_symmetry_3
_geom_angle_publ_flag
N1 Cu1 N1 180.00(18) . 5 ?
N1 Cu1 N2 89.54(9) . 4_545 ?
N1 Cu1 N2 90.46(9) 5 4_545 ?
N1 Cu1 N2 90.46(9) . 8_455 ?
N1 Cu1 N2 89.54(9) 5 8_455 ?
N2 Cu1 N2 180.00(8) 4_545 8_455 ?
N1 Cu1 O1 88.35(9) . . ?
N1 Cu1 O1 91.65(9) 5 . ?
N2 Cu1 O1 90.47(9) 4_545 . ?
N2 Cu1 O1 89.53(9) 8_455 . ?
N1 Cu1 O1 91.65(9) . 5 ?
N1 Cu1 O1 88.35(9) 5 5 ?
N2 Cu1 O1 89.53(9) 4_545 5 ?
N2 Cu1 O1 90.47(9) 8_455 5 ?
O1 Cu1 O1 180.00(9) . 5 ?
O1 S1 O1 109.8(2) . 2 ?
O1 S1 O2 108.0(2) . . ?
O1 S1 O2 108.4(2) 2 . ?
O1 S1 O2 108.4(2) . 2 ?
O1 S1 O2 108.0(2) 2 2 ?
O2 S1 O2 114.2(5) . 2 ?
S1 O1 Cu1 171.23(15) . . ?
C3 S2 C7 103.24(13) . . ?
C5 N1 C1 117.4(2) . . ?
C5 N1 Cu1 119.4(2) . . ?
C1 N1 Cu1 123.0(2) . . ?
C9 N2 C10 117.9(3) . . ?
C9 N2 Cu1 123.1(2) . 4 ?
C10 N2 Cu1 119.0(2) . 4 ?
N1 C1 C2 122.9(3) . . ?
C1 C2 C3 119.0(3) . . ?
C2 C3 C4 119.0(3) . . ?
C2 C3 S2 124.4(2) . . ?
C4 C3 S2 116.6(2) . . ?
C5 C4 C3 117.4(3) . . ?
C5 C4 C6 120.3(3) . . ?
C3 C4 C6 122.2(3) . . ?
N1 C5 C4 124.3(3) . . ?
C11 C7 C8 119.7(3) . . ?
C11 C7 S2 118.3(2) . . ?
C8 C7 S2 121.8(3) . . ?
C7 C8 C9 115.7(3) . . ?
C7 C8 C12 124.0(3) . . ?
C9 C8 C12 120.3(3) . . ?
N2 C9 C8 124.8(3) . . ?
N2 C10 C11 121.8(3) . . ?
C10 C11 C7 120.0(3) . . ?
Cl2 C13 Cl1 141(3) . . ?

loop_
_geom_bond_atom_site_label_1
_geom_bond_atom_site_label_2
_geom_bond_distance
_geom_bond_site_symmetry_2
_geom_bond_publ_flag
Cu1 N1 2.047(2) . ?
Cu1 N1 2.047(2) 5 ?
Cu1 N2 2.061(2) 4_545 ?
Cu1 N2 2.061(2) 8_455 ?
Cu1 O1 2.427(2) . ?
Cu1 O1 2.427(2) 5 ?
S1 O1 1.453(2) . ?
S1 O1 1.453(2) 2 ?
S1 O2 1.458(4) . ?
S1 O2 1.458(4) 2 ?
S2 C3 1.762(3) . ?
S2 C7 1.780(3) . ?
N1 C5 1.340(4) . ?
N1 C1 1.345(4) . ?
N2 C9 1.335(4) . ?
N2 C10 1.336(4) . ?
N2 Cu1 2.061(2) 4 ?
C1 C2 1.381(4) . ?
C2 C3 1.387(4) . ?
C3 C4 1.404(4) . ?
C4 C5 1.379(4) . ?
C4 C6 1.510(4) . ?
C7 C11 1.379(5) . ?
C7 C8 1.395(4) . ?
C8 C9 1.400(4) . ?
C8 C12 1.490(5) . ?
C10 C11 1.378(5) . ?
Cl2 C13 1.45(4) . ?
Cl1 C13 1.52(4) . ?
